data_1549649
loop_
_publ_author_name
'Chakrahari, Kiran Kumarvarma'
'Silalahi, Rhone P Brocha'
'Liao, Jian-Hong'
'Kahlal, Samia'
'Liu, Yu-Chiao'
'Lee, Jyh-Fu'
'Chiang, Ming-Hsi'
'Saillard, Jean-Yves'
'Liu, C. W.'

_publ_section_title
;
 Synthesis and structural characterization of inverse-coordination
 clusters from a two-electron superatomic copper nanocluster.
;
_journal_issue 33
_journal_name_full 'Chemical science'
_journal_page_first 6785
_journal_page_last 6795
_journal_paper_doi 10.1039/c8sc01508b
_journal_volume 9
_journal_year 2018
_chemical_formula_sum 'C70 H120 Cu12 N6 O8 S13'
_chemical_formula_weight 2352.97
_space_group_crystal_system orthorhombic
_space_group_IT_number 19
_space_group_name_Hall 'P 2ac 2ab'
_space_group_name_H-M_alt 'P 21 21 21'
_symmetry_space_group_name_Hall 'P 2ac 2ab'
_symmetry_space_group_name_H-M 'P 21 21 21'
_atom_sites_solution_hydrogens geom
_audit_block_doi 10.5517/ccdc.csd.cc1yy2wv
_audit_creation_method SHELXL-2018/3
_audit_update_record
;
2018-06-21 deposited with the CCDC.
2018-07-02 downloaded from the CCDC.
;
_cell_angle_alpha 90
_cell_angle_beta 90
_cell_angle_gamma 90
_cell_formula_units_Z 4
_cell_length_a 18.2449(13)
_cell_length_b 23.2180(15)
_cell_length_c 23.3841(17)
_cell_measurement_reflns_used 9794
_cell_measurement_temperature 150(2)
_cell_measurement_theta_max 23.96
_cell_measurement_theta_min 2.25
_cell_volume 9905.7(12)
_computing_cell_refinement 'Bruker SAINT'
_computing_data_collection 'Bruker APEX2'
_computing_data_reduction 'Bruker SAINT'
_computing_molecular_graphics 'Bruker SHELXTL'
_computing_publication_material 'Bruker SHELXTL'
_computing_structure_refinement 'SHELXL-2018/3 (Sheldrick, 2018)'
_computing_structure_solution 'SHELXS-97 (Sheldrick 2008)'
_diffrn_ambient_temperature 150(2)
_diffrn_measured_fraction_theta_full 0.998
_diffrn_measured_fraction_theta_max 0.998
_diffrn_measurement_device_type 'Bruker APEX-II CCD'
_diffrn_measurement_method '\f and \w scans'
_diffrn_radiation_type MoK\a
_diffrn_radiation_wavelength 0.71073
_diffrn_reflns_av_R_equivalents 0.0477
_diffrn_reflns_av_unetI/netI 0.0601
_diffrn_reflns_Laue_measured_fraction_full 0.998
_diffrn_reflns_Laue_measured_fraction_max 0.998
_diffrn_reflns_limit_h_max 20
_diffrn_reflns_limit_h_min -21
_diffrn_reflns_limit_k_max 26
_diffrn_reflns_limit_k_min -27
_diffrn_reflns_limit_l_max 27
_diffrn_reflns_limit_l_min -27
_diffrn_reflns_number 56212
_diffrn_reflns_point_group_measured_fraction_full 0.999
_diffrn_reflns_point_group_measured_fraction_max 0.999
_diffrn_reflns_theta_full 24.999
_diffrn_reflns_theta_max 24.999
_diffrn_reflns_theta_min 1.419
_exptl_absorpt_coefficient_mu 2.840
_exptl_absorpt_correction_T_max 0.7454
_exptl_absorpt_correction_T_min 0.5115
_exptl_absorpt_correction_type multi-scan
_exptl_absorpt_process_details SADABS
_exptl_crystal_colour orange
_exptl_crystal_density_diffrn 1.578
_exptl_crystal_description plate
_exptl_crystal_F_000 4808
_exptl_crystal_size_max 0.200
_exptl_crystal_size_mid 0.160
_exptl_crystal_size_min 0.060
_refine_diff_density_max 1.115
_refine_diff_density_min -0.781
_refine_diff_density_rms 0.127
_refine_ls_abs_structure_details
;
 Refined as an inversion twin.
;
_refine_ls_abs_structure_Flack 0.05(3)
_refine_ls_extinction_method none
_refine_ls_goodness_of_fit_ref 1.069
_refine_ls_hydrogen_treatment constr
_refine_ls_matrix_type full
_refine_ls_number_parameters 1101
_refine_ls_number_reflns 17421
_refine_ls_number_restraints 829
_refine_ls_restrained_S_all 1.054
_refine_ls_R_factor_all 0.1096
_refine_ls_R_factor_gt 0.0717
_refine_ls_shift/su_max 0.000
_refine_ls_shift/su_mean 0.000
_refine_ls_structure_factor_coef Fsqd
_refine_ls_weighting_details 'w=1/[\s^2^(Fo^2^)+(0.0858P)^2^+53.9079P] where P=(Fo^2^+2Fc^2^)/3'
_refine_ls_weighting_scheme calc
_refine_ls_wR_factor_gt 0.1820
_refine_ls_wR_factor_ref 0.2124
_reflns_Friedel_coverage 0.842
_reflns_Friedel_fraction_full 0.999
_reflns_Friedel_fraction_max 0.999
_reflns_number_gt 12422
_reflns_number_total 17421
_reflns_threshold_expression 'I > 2\s(I)'
_cod_data_source_file c8sc01508b2.cif
_cod_data_source_block 2a_CCDC1
_cod_depositor_comments 'Adding full bibliography for 1549648--1549654.cif.'
_cod_database_code 1549649
_shelx_shelxl_version_number 2018/3
_shelx_space_group_comment
;
The symmetry employed for this shelxl refinement is uniquely defined
by the following loop, which should always be used as a source of
symmetry information in preference to the above space-group names.
They are only intended as comments.
;
_shelx_estimated_absorpt_t_min 0.600
_shelx_estimated_absorpt_t_max 0.848

loop_
_space_group_symop_operation_xyz
'x, y, z'
'-x+1/2, -y, z+1/2'
'-x, y+1/2, -z+1/2'
'x+1/2, -y+1/2, -z'

loop_
_atom_site_label
_atom_site_type_symbol
_atom_site_fract_x
_atom_site_fract_y
_atom_site_fract_z
_atom_site_U_iso_or_equiv
_atom_site_adp_type
_atom_site_occupancy
_atom_site_site_symmetry_order
_atom_site_calc_flag
_atom_site_refinement_flags_posn
_atom_site_refinement_flags_adp
_atom_site_refinement_flags_occupancy
_atom_site_disorder_assembly
_atom_site_disorder_group
C1 C 0.9342(8) 0.4233(7) 0.8402(8) 0.055(4) Uani 1 1 d . . . . .
C2 C 0.8934(8) 0.5154(8) 0.8020(8) 0.065(4) Uani 1 1 d D . . . .
H2A H 0.921424 0.504132 0.767580 0.078 Uiso 1 1 calc R U . . .
H2B H 0.906754 0.555614 0.811616 0.078 Uiso 1 1 calc R U . . .
C3 C 0.8115(9) 0.5127(7) 0.7886(8) 0.071(5) Uani 1 1 d D . . . .
H3A H 0.782873 0.525133 0.822365 0.085 Uiso 1 1 calc R U . . .
H3B H 0.797365 0.472634 0.779193 0.085 Uiso 1 1 calc R U . . .
C4 C 0.7948(12) 0.5523(10) 0.7378(10) 0.107(8) Uani 1 1 d D . . . .
H4A H 0.808057 0.592352 0.747802 0.128 Uiso 1 1 calc R U . . .
H4B H 0.825113 0.540510 0.704621 0.128 Uiso 1 1 calc R U . . .
C5 C 0.7138(14) 0.5498(17) 0.7212(16) 0.178(18) Uani 1 1 d D . . . .
H5A H 0.704872 0.575438 0.688689 0.267 Uiso 1 1 calc R U . . .
H5B H 0.700772 0.510224 0.710613 0.267 Uiso 1 1 calc R U . . .
H5C H 0.683730 0.562024 0.753758 0.267 Uiso 1 1 calc R U . . .
C6 C 0.9150(10) 0.5058(7) 0.9071(8) 0.064(4) Uani 1 1 d . . . . .
H6A H 0.873610 0.533240 0.909723 0.077 Uiso 1 1 calc R U . . .
H6B H 0.907497 0.475839 0.936692 0.077 Uiso 1 1 calc R U . . .
C7 C 0.9838(12) 0.5368(8) 0.9196(11) 0.087(6) Uani 1 1 d . . . . .
H7A H 0.992794 0.564960 0.888589 0.104 Uiso 1 1 calc R U . . .
H7B H 1.024690 0.508793 0.919229 0.104 Uiso 1 1 calc R U . . .
C8 C 0.9843(15) 0.5683(10) 0.9761(12) 0.106(8) Uani 1 1 d . . . . .
H8A H 0.942562 0.595508 0.976416 0.128 Uiso 1 1 calc R U . . .
H8B H 0.975481 0.539741 1.006830 0.128 Uiso 1 1 calc R U . . .
C9 C 1.0497(18) 0.5998(12) 0.9901(16) 0.152(14) Uani 1 1 d . . . . .
H9A H 1.091987 0.573804 0.989105 0.229 Uiso 1 1 calc R U . . .
H9B H 1.044913 0.616364 1.028461 0.229 Uiso 1 1 calc R U . . .
H9C H 1.056839 0.630847 0.962203 0.229 Uiso 1 1 calc R U . . .
C10 C 0.7837(8) 0.2185(7) 0.9830(8) 0.056(4) Uani 1 1 d . . . . .
C11 C 0.8043(11) 0.1992(9) 1.0836(8) 0.071(5) Uani 1 1 d . . . . .
H11A H 0.856031 0.208206 1.074407 0.086 Uiso 1 1 calc R U . . .
H11B H 0.803824 0.162507 1.105226 0.086 Uiso 1 1 calc R U . . .
C12 C 0.7735(12) 0.2474(9) 1.1223(8) 0.077(5) Uani 1 1 d . . . . .
H12A H 0.780137 0.285273 1.103598 0.093 Uiso 1 1 calc R U . . .
H12B H 0.720451 0.241255 1.128731 0.093 Uiso 1 1 calc R U . . .
C13 C 0.8139(16) 0.2464(12) 1.1791(11) 0.112(8) Uani 1 1 d D . . . .
H13A H 0.867449 0.248376 1.172426 0.135 Uiso 1 1 calc R U . . .
H13B H 0.802973 0.210216 1.199732 0.135 Uiso 1 1 calc R U . . .
C14 C 0.789(2) 0.2981(17) 1.2148(17) 0.22(2) Uani 1 1 d D . . . .
H14A H 0.814945 0.297947 1.251530 0.325 Uiso 1 1 calc R U . . .
H14B H 0.800514 0.333819 1.194187 0.325 Uiso 1 1 calc R U . . .
H14C H 0.736231 0.295773 1.221410 0.325 Uiso 1 1 calc R U . . .
C15 C 0.7029(9) 0.1523(5) 1.0342(8) 0.056(4) Uani 1 1 d D . . . .
H15A H 0.665497 0.165512 1.006483 0.067 Uiso 1 1 calc R U . . .
H15B H 0.680918 0.154572 1.072881 0.067 Uiso 1 1 calc R U . . .
C16 C 0.7217(9) 0.0893(5) 1.0213(9) 0.070(5) Uani 1 1 d D . . . .
H16A H 0.754490 0.074495 1.051733 0.084 Uiso 1 1 calc R U . . .
H16B H 0.748843 0.087376 0.984690 0.084 Uiso 1 1 calc R U . . .
C17 C 0.6537(11) 0.0501(8) 1.0174(12) 0.106(8) Uani 1 1 d D . . . .
H17A H 0.622498 0.056114 1.051503 0.127 Uiso 1 1 calc R U . . .
H17B H 0.669380 0.009310 1.016897 0.127 Uiso 1 1 calc R U . . .
C18 C 0.6091(19) 0.0634(15) 0.9629(14) 0.180(18) Uani 1 1 d D . . . .
H18A H 0.566164 0.038020 0.961331 0.270 Uiso 1 1 calc R U . . .
H18B H 0.592919 0.103619 0.963686 0.270 Uiso 1 1 calc R U . . .
H18C H 0.639744 0.056874 0.929122 0.270 Uiso 1 1 calc R U . . .
C19 C 1.0973(8) 0.1859(7) 0.9302(8) 0.057(4) Uani 1 1 d . . . . .
C20 C 1.1286(9) 0.1799(8) 1.0332(8) 0.072(4) Uani 1 1 d D . . . .
H20A H 1.130666 0.222517 1.031300 0.087 Uiso 1 1 calc R U . . .
H20B H 1.173380 0.166321 1.052952 0.087 Uiso 1 1 calc R U . . .
C21 C 1.0602(9) 0.1613(8) 1.0677(8) 0.077(5) Uani 1 1 d D . . . .
H21A H 1.015555 0.168430 1.044724 0.093 Uiso 1 1 calc R U . . .
H21B H 1.062984 0.119571 1.075970 0.093 Uiso 1 1 calc R U . . .
C22 C 1.0556(15) 0.1952(11) 1.1241(10) 0.122(9) Uani 1 1 d D . . . .
H22A H 1.103602 0.193478 1.143832 0.146 Uiso 1 1 calc R U . . .
H22B H 1.018667 0.177000 1.149337 0.146 Uiso 1 1 calc R U . . .
C23 C 1.035(2) 0.2589(13) 1.114(2) 0.187(17) Uani 1 1 d D . . . .
H23A H 1.072718 0.277671 1.091095 0.281 Uiso 1 1 calc R U . . .
H23B H 1.029715 0.278608 1.150735 0.281 Uiso 1 1 calc R U . . .
H23C H 0.987767 0.260657 1.093335 0.281 Uiso 1 1 calc R U . . .
C24 C 1.1581(9) 0.0979(8) 0.9657(11) 0.085(6) Uani 1 1 d D . . . .
H24A H 1.137405 0.080203 0.930714 0.102 Uiso 1 1 calc R U . . .
H24B H 1.145961 0.072885 0.998686 0.102 Uiso 1 1 calc R U . . .
C25 C 1.2417(10) 0.1039(8) 0.9599(14) 0.111(9) Uani 1 1 d D . . . .
H25A H 1.261259 0.125201 0.993288 0.133 Uiso 1 1 calc R U . . .
H25B H 1.253410 0.126197 0.925030 0.133 Uiso 1 1 calc R U . . .
C26 C 1.2782(13) 0.0443(9) 0.9565(16) 0.137(11) Uani 1 1 d D . . . .
H26A H 1.255730 0.020901 0.925756 0.164 Uiso 1 1 calc R U . . .
H26B H 1.272755 0.023423 0.993220 0.164 Uiso 1 1 calc R U . . .
C27 C 1.3599(14) 0.0556(18) 0.9436(15) 0.181(17) Uani 1 1 d D . . . .
H27A H 1.367252 0.057350 0.902079 0.272 Uiso 1 1 calc R U . . .
H27B H 1.389645 0.024306 0.959541 0.272 Uiso 1 1 calc R U . . .
H27C H 1.374748 0.092219 0.960822 0.272 Uiso 1 1 calc R U . . .
C28 C 1.0467(14) 0.2352(8) 0.6592(10) 0.088(7) Uani 1 1 d . . . . .
C29 C 1.134(2) 0.185(2) 0.588(2) 0.076(9) Uani 0.5 1 d D U P A 1
H29A H 1.134634 0.185675 0.545724 0.091 Uiso 0.5 1 calc R U P A 1
H29B H 1.117204 0.145679 0.599988 0.091 Uiso 0.5 1 calc R U P A 1
C30 C 1.210(2) 0.197(3) 0.612(2) 0.096(13) Uani 0.5 1 d D . P A 1
H30A H 1.203642 0.213258 0.650464 0.116 Uiso 0.5 1 calc R U P A 1
H30B H 1.231894 0.227408 0.587822 0.116 Uiso 0.5 1 calc R U P A 1
C31 C 1.269(3) 0.150(4) 0.618(5) 0.196(16) Uani 0.5 1 d D . P A 1
H31A H 1.255477 0.116679 0.592990 0.236 Uiso 0.5 1 calc R U P A 1
H31B H 1.269850 0.135788 0.657628 0.236 Uiso 0.5 1 calc R U P A 1
C32 C 1.348(4) 0.169(4) 0.6015(19) 0.210(19) Uani 0.5 1 d D U P A 1
H32A H 1.381383 0.136188 0.606338 0.314 Uiso 0.5 1 calc R U P A 1
H32B H 1.348389 0.181339 0.561492 0.314 Uiso 0.5 1 calc R U P A 1
H32C H 1.362792 0.200489 0.626267 0.314 Uiso 0.5 1 calc R U P A 1
C33 C 1.069(3) 0.269(2) 0.563(2) 0.101(8) Uani 0.5 1 d D U P A 1
H33A H 1.118010 0.273505 0.545024 0.122 Uiso 0.5 1 calc R U P A 1
H33B H 1.059991 0.306048 0.582931 0.122 Uiso 0.5 1 calc R U P A 1
C34 C 1.016(6) 0.271(2) 0.512(4) 0.155(11) Uani 0.5 1 d D U P A 1
H34A H 0.965522 0.262551 0.523983 0.186 Uiso 0.5 1 calc R U P A 1
H34B H 1.031029 0.243417 0.481935 0.186 Uiso 0.5 1 calc R U P A 1
C35 C 1.022(2) 0.3336(16) 0.489(2) 0.169(13) Uani 0.5 1 d D U P A 1
H35A H 1.002795 0.361302 0.517559 0.203 Uiso 0.5 1 calc R U P A 1
H35B H 1.073081 0.343541 0.479889 0.203 Uiso 0.5 1 calc R U P A 1
C36 C 0.974(5) 0.335(3) 0.435(3) 0.202(18) Uani 0.5 1 d D U P A 1
H36A H 0.975555 0.373625 0.418012 0.304 Uiso 0.5 1 calc R U P A 1
H36B H 0.993590 0.307107 0.406893 0.304 Uiso 0.5 1 calc R U P A 1
H36C H 0.923704 0.324767 0.444349 0.304 Uiso 0.5 1 calc R U P A 1
C29B C 1.149(2) 0.192(2) 0.609(2) 0.099(12) Uani 0.5 1 d D U P B 2
H29C H 1.158333 0.185516 0.568217 0.118 Uiso 0.5 1 calc R U P B 2
H29D H 1.125161 0.156435 0.623877 0.118 Uiso 0.5 1 calc R U P B 2
C30B C 1.225(3) 0.195(3) 0.638(3) 0.15(2) Uani 0.5 1 d D . P B 2
H30C H 1.220783 0.185712 0.679700 0.185 Uiso 0.5 1 calc R U P B 2
H30D H 1.246271 0.233815 0.634248 0.185 Uiso 0.5 1 calc R U P B 2
C31B C 1.272(3) 0.150(5) 0.607(4) 0.196(16) Uani 0.5 1 d D . P B 2
H31C H 1.322809 0.162524 0.613113 0.236 Uiso 0.5 1 calc R U P B 2
H31D H 1.266230 0.114204 0.630457 0.236 Uiso 0.5 1 calc R U P B 2
C32B C 1.270(4) 0.128(4) 0.545(4) 0.210(19) Uani 0.5 1 d D . P B 2
H32D H 1.307797 0.098748 0.539341 0.314 Uiso 0.5 1 calc R U P B 2
H32E H 1.221679 0.111522 0.536509 0.314 Uiso 0.5 1 calc R U P B 2
H32F H 1.279074 0.160540 0.518915 0.314 Uiso 0.5 1 calc R U P B 2
C33B C 1.089(3) 0.281(2) 0.568(2) 0.101(8) Uani 0.5 1 d D . P B 2
H33C H 1.136585 0.285456 0.548120 0.122 Uiso 0.5 1 calc R U P B 2
H33D H 1.075173 0.319174 0.584105 0.122 Uiso 0.5 1 calc R U P B 2
C34B C 1.030(5) 0.262(4) 0.524(3) 0.155(11) Uani 0.5 1 d D . P B 2
H34C H 0.987330 0.252720 0.548826 0.186 Uiso 0.5 1 calc R U P B 2
H34D H 1.048543 0.224560 0.510565 0.186 Uiso 0.5 1 calc R U P B 2
C35B C 0.995(4) 0.289(3) 0.471(3) 0.169(13) Uani 0.5 1 d D U P B 2
H35C H 0.988190 0.330885 0.475954 0.203 Uiso 0.5 1 calc R U P B 2
H35D H 1.026673 0.282676 0.436940 0.203 Uiso 0.5 1 calc R U P B 2
C36B C 0.920(4) 0.260(4) 0.461(4) 0.202(18) Uani 0.5 1 d D . P B 2
H36D H 0.896414 0.276463 0.426716 0.304 Uiso 0.5 1 calc R U P B 2
H36E H 0.926545 0.218458 0.455246 0.304 Uiso 0.5 1 calc R U P B 2
H36F H 0.888189 0.266507 0.494130 0.304 Uiso 0.5 1 calc R U P B 2
C37 C 0.8791(10) 0.0435(7) 0.8150(8) 0.060(4) Uani 1 1 d . . . . .
C38 C 0.8156(11) -0.0338(9) 0.8683(9) 0.082(5) Uani 1 1 d D . . . .
H38A H 0.784189 -0.001761 0.881780 0.099 Uiso 1 1 calc R U . . .
H38B H 0.831180 -0.056141 0.902285 0.099 Uiso 1 1 calc R U . . .
C39 C 0.7708(14) -0.0727(11) 0.8292(10) 0.111(9) Uani 1 1 d D . . . .
H39A H 0.803586 -0.100839 0.810313 0.134 Uiso 1 1 calc R U . . .
H39B H 0.747148 -0.049174 0.799047 0.134 Uiso 1 1 calc R U . . .
C40 C 0.7115(17) -0.1051(14) 0.8635(13) 0.161(14) Uani 1 1 d D . . . .
H40A H 0.675119 -0.077569 0.879000 0.193 Uiso 1 1 calc R U . . .
H40B H 0.734081 -0.126108 0.895829 0.193 Uiso 1 1 calc R U . . .
C41 C 0.674(3) -0.1478(19) 0.8223(15) 0.23(3) Uani 1 1 d D . . . .
H41A H 0.635738 -0.169167 0.842842 0.349 Uiso 1 1 calc R U . . .
H41B H 0.651586 -0.126550 0.790495 0.349 Uiso 1 1 calc R U . . .
H41C H 0.710306 -0.174890 0.807255 0.349 Uiso 1 1 calc R U . . .
C42 C 0.9476(12) -0.0462(8) 0.8397(10) 0.082(5) Uani 1 1 d . . . . .
H42A H 0.976307 -0.036889 0.804996 0.098 Uiso 1 1 calc R U . . .
H42B H 0.933699 -0.087390 0.837663 0.098 Uiso 1 1 calc R U . . .
C43 C 0.9953(14) -0.0363(10) 0.8927(12) 0.102(7) Uani 1 1 d . . . . .
H43A H 1.003749 0.005441 0.898196 0.123 Uiso 1 1 calc R U . . .
H43B H 0.970215 -0.051482 0.927073 0.123 Uiso 1 1 calc R U . . .
C44 C 1.064(2) -0.0656(18) 0.8846(16) 0.20(2) Uani 1 1 d D . . . .
H44A H 1.091595 -0.046534 0.853283 0.239 Uiso 1 1 calc R U . . .
H44B H 1.054666 -0.105814 0.872860 0.239 Uiso 1 1 calc R U . . .
C45 C 1.112(2) -0.0660(12) 0.9380(14) 0.25(3) Uani 1 1 d D . . . .
H45A H 1.157738 -0.086310 0.929965 0.370 Uiso 1 1 calc R U . . .
H45B H 1.122647 -0.026252 0.949407 0.370 Uiso 1 1 calc R U . . .
H45C H 1.085695 -0.085568 0.968997 0.370 Uiso 1 1 calc R U . . .
C46 C 0.7116(17) 0.2679(13) 0.7148(12) 0.114(8) Uani 1 1 d . . . . .
C47 C 0.578(4) 0.260(4) 0.693(4) 0.22(2) Uani 0.5 1 d D . P C 1
H47A H 0.538703 0.287152 0.682063 0.261 Uiso 0.5 1 calc R U P C 1
H47B H 0.573504 0.253083 0.734922 0.261 Uiso 0.5 1 calc R U P C 1
C48 C 0.568(6) 0.203(4) 0.661(6) 0.26(3) Uani 0.5 1 d D . P C 1
H48A H 0.610242 0.178672 0.671437 0.318 Uiso 0.5 1 calc R U P C 1
H48B H 0.573005 0.212165 0.620081 0.318 Uiso 0.5 1 calc R U P C 1
C49 C 0.500(4) 0.163(4) 0.666(5) 0.23(2) Uani 0.5 1 d D U P C 1
H49A H 0.488379 0.146343 0.627868 0.282 Uiso 0.5 1 calc R U P C 1
H49B H 0.509197 0.131762 0.693104 0.282 Uiso 0.5 1 calc R U P C 1
C50 C 0.436(5) 0.201(4) 0.686(4) 0.26(3) Uani 0.5 1 d D . P C 1
H50A H 0.391618 0.177912 0.689868 0.397 Uiso 0.5 1 calc R U P C 1
H50B H 0.448292 0.217949 0.723752 0.397 Uiso 0.5 1 calc R U P C 1
H50C H 0.427575 0.232459 0.658831 0.397 Uiso 0.5 1 calc R U P C 1
C51 C 0.659(5) 0.314(3) 0.625(2) 0.178(15) Uani 0.5 1 d D . P C 1
H51A H 0.632902 0.290753 0.596090 0.214 Uiso 0.5 1 calc R U P C 1
H51B H 0.712014 0.314319 0.614936 0.214 Uiso 0.5 1 calc R U P C 1
C52 C 0.629(6) 0.376(3) 0.627(3) 0.231(17) Uani 0.5 1 d D U P C 1
H52A H 0.591539 0.380026 0.596244 0.277 Uiso 0.5 1 calc R U P C 1
H52B H 0.669179 0.403068 0.618581 0.277 Uiso 0.5 1 calc R U P C 1
C53 C 0.595(6) 0.390(5) 0.685(3) 0.26(2) Uani 0.5 1 d D U P C 1
H53A H 0.633036 0.399143 0.713365 0.309 Uiso 0.5 1 calc R U P C 1
H53B H 0.565717 0.356602 0.699374 0.309 Uiso 0.5 1 calc R U P C 1
C54 C 0.545(6) 0.442(4) 0.674(4) 0.26(3) Uani 0.5 1 d D U P C 1
H54A H 0.520754 0.453428 0.710180 0.395 Uiso 0.5 1 calc R U P C 1
H54B H 0.573975 0.474360 0.659907 0.395 Uiso 0.5 1 calc R U P C 1
H54C H 0.507048 0.432068 0.645998 0.395 Uiso 0.5 1 calc R U P C 1
C47B C 0.590(4) 0.216(3) 0.683(5) 0.22(2) Uani 0.5 1 d D . P D 2
H47C H 0.554424 0.224057 0.652273 0.261 Uiso 0.5 1 calc R U P D 2
H47D H 0.566987 0.226242 0.719874 0.261 Uiso 0.5 1 calc R U P D 2
C48B C 0.608(4) 0.151(3) 0.683(4) 0.26(3) Uani 0.5 1 d D . P D 2
H48C H 0.619013 0.137674 0.643973 0.318 Uiso 0.5 1 calc R U P D 2
H48D H 0.649998 0.142872 0.708174 0.318 Uiso 0.5 1 calc R U P D 2
C49B C 0.538(4) 0.121(3) 0.706(4) 0.23(2) Uani 0.5 1 d D U P D 2
H49C H 0.518820 0.093614 0.677203 0.282 Uiso 0.5 1 calc R U P D 2
H49D H 0.499748 0.149605 0.714950 0.282 Uiso 0.5 1 calc R U P D 2
C50B C 0.563(6) 0.089(4) 0.760(4) 0.26(3) Uani 0.5 1 d D . P D 2
H50D H 0.520538 0.068586 0.777077 0.397 Uiso 0.5 1 calc R U P D 2
H50E H 0.600894 0.060831 0.750741 0.397 Uiso 0.5 1 calc R U P D 2
H50F H 0.581929 0.116506 0.788275 0.397 Uiso 0.5 1 calc R U P D 2
C51B C 0.653(4) 0.284(3) 0.619(3) 0.178(15) Uani 0.5 1 d D . P D 2
H51C H 0.658968 0.256381 0.587674 0.214 Uiso 0.5 1 calc R U P D 2
H51D H 0.694634 0.311732 0.617731 0.214 Uiso 0.5 1 calc R U P D 2
C52B C 0.580(5) 0.317(4) 0.613(4) 0.231(17) Uani 0.5 1 d D U P D 2
H52C H 0.539023 0.289410 0.613153 0.277 Uiso 0.5 1 calc R U P D 2
H52D H 0.579851 0.337511 0.575559 0.277 Uiso 0.5 1 calc R U P D 2
C53B C 0.572(5) 0.360(4) 0.662(4) 0.26(2) Uani 0.5 1 d D U P D 2
H53C H 0.617223 0.384009 0.665805 0.309 Uiso 0.5 1 calc R U P D 2
H53D H 0.563536 0.339997 0.698578 0.309 Uiso 0.5 1 calc R U P D 2
C54B C 0.506(5) 0.398(4) 0.646(5) 0.26(3) Uani 0.5 1 d D U P D 2
H54D H 0.497948 0.426944 0.675992 0.395 Uiso 0.5 1 calc R U P D 2
H54E H 0.515708 0.417707 0.609603 0.395 Uiso 0.5 1 calc R U P D 2
H54F H 0.462332 0.373950 0.642186 0.395 Uiso 0.5 1 calc R U P D 2
C55 C 1.0905(10) 0.3072(8) 0.8001(8) 0.064(4) Uani 1 1 d . . . . .
C56 C 1.1310(11) 0.3489(9) 0.8031(9) 0.076(5) Uani 1 1 d . . . . .
C57 C 1.1715(11) 0.3993(8) 0.8141(8) 0.068(4) Uani 1 1 d . . . . .
C58 C 1.1646(18) 0.5049(10) 0.8255(11) 0.116(10) Uani 1 1 d . . . . .
H58A H 1.179197 0.505919 0.865769 0.174 Uiso 1 1 calc R U . . .
H58B H 1.129722 0.536112 0.817865 0.174 Uiso 1 1 calc R U . . .
H58C H 1.207949 0.509819 0.801229 0.174 Uiso 1 1 calc R U . . .
C59 C 0.9226(6) 0.1251(5) 0.9327(5) 0.028(2) Uani 1 1 d D . . . .
C60 C 0.9255(10) 0.0951(7) 0.9735(7) 0.067(4) Uani 1 1 d D . . . .
C61 C 0.926(4) 0.0507(16) 1.0194(15) 0.119(19) Uani 0.5 1 d D . P E 1
C62 C 0.894(7) 0.046(5) 1.113(3) 0.136(16) Uani 0.5 1 d D . P E 1
H62A H 0.881787 0.066652 1.147662 0.204 Uiso 0.5 1 calc R U P E 1
H62B H 0.853651 0.020418 1.101898 0.204 Uiso 0.5 1 calc R U P E 1
H62C H 0.938396 0.022327 1.119451 0.204 Uiso 0.5 1 calc R U P E 1
C61B C 0.933(3) 0.0598(17) 1.0260(14) 0.089(13) Uani 0.5 1 d D . P E 2
C62B C 0.903(7) 0.044(6) 1.129(3) 0.136(16) Uani 0.5 1 d D . P E 2
H62D H 0.867793 0.058008 1.157337 0.204 Uiso 0.5 1 calc R U P E 2
H62E H 0.897854 0.002158 1.124803 0.204 Uiso 0.5 1 calc R U P E 2
H62F H 0.953091 0.052729 1.142271 0.204 Uiso 0.5 1 calc R U P E 2
C63 C 0.7759(9) 0.3429(6) 0.8538(7) 0.057(4) Uani 1 1 d D . . . .
C64 C 0.7371(10) 0.3845(7) 0.8545(9) 0.070(5) Uani 1 1 d D . . . .
C65 C 0.6694(15) 0.4176(13) 0.8472(16) 0.085(8) Uani 0.5 1 d D . P F 1
C66 C 0.622(3) 0.5114(15) 0.876(3) 0.20(3) Uani 0.5 1 d D . P F 1
H66A H 0.629386 0.541604 0.904389 0.300 Uiso 0.5 1 calc R U P F 1
H66B H 0.630558 0.527423 0.837422 0.300 Uiso 0.5 1 calc R U P F 1
H66C H 0.571931 0.496707 0.878179 0.300 Uiso 0.5 1 calc R U P F 1
C65B C 0.6980(19) 0.4380(12) 0.8600(14) 0.085(8) Uani 0.5 1 d D . P F 2
C66B C 0.628(2) 0.497(2) 0.9230(16) 0.20(3) Uani 0.5 1 d D . P F 2
H66D H 0.630796 0.518564 0.958707 0.300 Uiso 0.5 1 calc R U P F 2
H66E H 0.615414 0.522539 0.891446 0.300 Uiso 0.5 1 calc R U P F 2
H66F H 0.590944 0.466490 0.926404 0.300 Uiso 0.5 1 calc R U P F 2
C67 C 0.8629(12) 0.1604(7) 0.6797(7) 0.071(5) Uani 1 1 d D . . . .
C68 C 0.8188(15) 0.1550(16) 0.6416(12) 0.141(12) Uani 1 1 d D . . . .
C69 C 0.765(2) 0.152(2) 0.5923(16) 0.178(13) Uani 1 1 d D U . . .
C70 C 0.706(2) 0.0869(19) 0.5320(17) 0.25(3) Uani 1 1 d D . . . .
H70A H 0.698831 0.045443 0.526381 0.382 Uiso 1 1 calc R U . . .
H70B H 0.658347 0.105392 0.538333 0.382 Uiso 1 1 calc R U . . .
H70C H 0.729100 0.103443 0.497930 0.382 Uiso 1 1 calc R U . . .
Cu1 Cu 0.86221(11) 0.31831(8) 0.90247(9) 0.0542(5) Uani 1 1 d . . . . .
Cu2 Cu 1.01007(13) 0.29653(9) 0.86873(10) 0.0672(6) Uani 1 1 d . . . . .
Cu3 Cu 0.93675(11) 0.21703(8) 0.93069(11) 0.0617(6) Uani 1 1 d . . . . .
Cu4 Cu 0.84174(15) 0.32736(11) 0.78446(10) 0.0770(7) Uani 1 1 d . . . . .
Cu5 Cu 0.98861(14) 0.31161(10) 0.76232(11) 0.0728(7) Uani 1 1 d . . . . .
Cu6 Cu 1.06738(14) 0.22355(10) 0.79627(12) 0.0728(7) Uani 1 1 d . . . . .
Cu7 Cu 0.97672(13) 0.14086(11) 0.85455(13) 0.0818(8) Uani 1 1 d . . . . .
Cu8 Cu 0.83628(12) 0.15114(10) 0.88022(10) 0.0688(6) Uani 1 1 d . . . . .
Cu9 Cu 0.77301(13) 0.25618(9) 0.84567(9) 0.0626(6) Uani 1 1 d . . . . .
Cu10 Cu 0.88460(17) 0.24874(12) 0.70802(13) 0.0871(8) Uani 1 1 d . . . . .
Cu11 Cu 0.81214(15) 0.16632(11) 0.76692(11) 0.0785(7) Uani 1 1 d . . . . .
Cu12 Cu 0.94484(17) 0.15283(11) 0.73806(15) 0.0994(10) Uani 1 1 d . . . . .
N1 N 0.9139(8) 0.4779(5) 0.8495(6) 0.057(3) Uani 1 1 d . . . . .
N2 N 0.7654(7) 0.1911(5) 1.0317(6) 0.053(3) Uani 1 1 d . . . . .
N3 N 1.1269(8) 0.1561(6) 0.9743(7) 0.069(4) Uani 1 1 d . . . . .
N4 N 1.082(4) 0.228(3) 0.610(2) 0.092(12) Uani 0.5 1 d D . P A 1
N4B N 1.094(4) 0.238(3) 0.613(2) 0.092(12) Uani 0.5 1 d D . P B 2
N5 N 0.8796(9) -0.0102(6) 0.8406(7) 0.072(4) Uani 1 1 d . . . . .
N6 N 0.650(4) 0.288(2) 0.682(3) 0.162(13) Uani 0.5 1 d D U P C 1
N6B N 0.655(3) 0.253(2) 0.675(3) 0.159(13) Uani 0.5 1 d D U P D 2
O1 O 1.1292(8) 0.4482(6) 0.8125(7) 0.087(4) Uani 1 1 d . . . . .
O2 O 1.2384(8) 0.4003(7) 0.8204(7) 0.097(5) Uani 1 1 d . . . . .
O3 O 0.908(4) 0.086(3) 1.068(2) 0.108(13) Uani 0.5 1 d D . P E 1
O4 O 0.897(3) 0.0050(17) 1.0105(18) 0.150(17) Uani 0.5 1 d D . P E 1
O3B O 0.890(4) 0.071(3) 1.075(2) 0.108(13) Uani 0.5 1 d D . P E 2
O4B O 0.977(2) 0.0208(13) 1.0311(14) 0.107(11) Uani 0.5 1 d D . P E 2
O7 O 0.752(2) 0.1912(16) 0.5529(16) 0.267(19) Uani 1 1 d . . . . .
O8 O 0.7520(19) 0.0963(13) 0.5807(11) 0.216(14) Uani 1 1 d D . . . .
O9 O 0.6733(18) 0.4649(13) 0.8859(13) 0.089(8) Uani 0.5 1 d D U P F 1
O10 O 0.631(2) 0.4295(18) 0.8070(15) 0.107(8) Uani 0.5 1 d D . P F 1
O9B O 0.6990(17) 0.4704(13) 0.9116(13) 0.094(8) Uani 0.5 1 d D U P F 2
O10B O 0.641(2) 0.4458(18) 0.8358(18) 0.107(8) Uani 0.5 1 d D . P F 2
S1 S 0.9597(2) 0.38145(15) 0.8997(2) 0.0548(10) Uani 1 1 d . . . . .
S2 S 0.9292(3) 0.39724(18) 0.7724(2) 0.0622(11) Uani 1 1 d . . . . .
S3 S 0.8549(2) 0.26810(16) 0.98517(19) 0.0539(10) Uani 1 1 d . . . . .
S4 S 0.7394(2) 0.19908(17) 0.92015(19) 0.0531(10) Uani 1 1 d . . . . .
S5 S 1.0545(2) 0.25048(17) 0.9463(2) 0.0590(11) Uani 1 1 d . . . . .
S6 S 1.1012(2) 0.15683(18) 0.8624(2) 0.0660(12) Uani 1 1 d . . . . .
S7 S 0.9883(4) 0.2887(3) 0.6673(3) 0.0946(19) Uani 1 1 d . . . . .
S8 S 1.0614(4) 0.1781(2) 0.7077(3) 0.0896(18) Uani 1 1 d . . . . .
S9 S 0.7986(3) 0.08147(19) 0.8160(2) 0.0672(12) Uani 1 1 d . . . . .
S10 S 0.9602(3) 0.06846(18) 0.7870(2) 0.0672(13) Uani 1 1 d . . . . .
S11 S 0.7067(3) 0.2205(2) 0.7703(3) 0.0795(14) Uani 1 1 d . . . . .
S12 S 0.7857(4) 0.3102(3) 0.6985(2) 0.0878(16) Uani 1 1 d . . . . .
S13 S 0.9121(2) 0.23320(15) 0.81829(17) 0.0428(8) Uani 1 1 d . . . . .

loop_
_atom_site_aniso_label
_atom_site_aniso_U_11
_atom_site_aniso_U_22
_atom_site_aniso_U_33
_atom_site_aniso_U_23
_atom_site_aniso_U_13
_atom_site_aniso_U_12
C1 0.040(8) 0.045(7) 0.082(11) 0.010(7) 0.015(8) -0.001(6)
C2 0.074(9) 0.053(9) 0.069(10) 0.010(7) 0.012(8) 0.001(8)
C3 0.078(9) 0.048(9) 0.086(12) 0.015(8) 0.003(9) -0.004(8)
C4 0.119(16) 0.092(16) 0.109(17) 0.041(14) -0.012(14) 0.008(14)
C5 0.16(2) 0.20(4) 0.17(3) 0.10(3) -0.08(2) -0.05(3)
C6 0.074(10) 0.039(8) 0.079(9) -0.002(7) 0.003(9) 0.015(7)
C7 0.079(11) 0.051(10) 0.131(16) -0.008(10) -0.019(12) 0.017(8)
C8 0.108(16) 0.070(13) 0.141(18) -0.030(13) -0.011(15) 0.002(12)
C9 0.15(2) 0.085(18) 0.22(4) -0.04(2) -0.05(2) -0.025(17)
C10 0.041(8) 0.052(9) 0.073(9) 0.001(7) 0.010(7) 0.011(7)
C11 0.061(10) 0.076(11) 0.077(9) 0.008(8) -0.002(8) 0.021(9)
C12 0.092(14) 0.066(11) 0.075(10) 0.008(8) 0.015(9) 0.001(10)
C13 0.12(2) 0.13(2) 0.096(14) -0.016(14) -0.014(13) -0.011(17)
C14 0.20(4) 0.25(4) 0.20(4) -0.12(4) -0.05(3) 0.07(4)
C15 0.047(8) 0.047(7) 0.074(11) 0.015(7) 0.019(7) 0.009(6)
C16 0.080(11) 0.036(7) 0.094(13) 0.011(8) 0.014(10) -0.002(7)
C17 0.095(15) 0.047(10) 0.18(2) 0.015(13) 0.007(14) -0.020(10)
C18 0.16(3) 0.16(3) 0.23(4) 0.04(3) -0.06(2) -0.10(3)
C19 0.037(8) 0.040(8) 0.094(11) -0.010(7) -0.006(8) -0.004(6)
C20 0.062(10) 0.058(10) 0.097(10) 0.014(8) -0.027(8) -0.010(8)
C21 0.070(10) 0.058(10) 0.104(12) 0.027(9) -0.023(9) -0.008(9)
C22 0.092(17) 0.15(2) 0.125(17) -0.031(16) -0.011(14) -0.020(16)
C23 0.14(3) 0.15(2) 0.27(5) -0.05(3) 0.00(3) -0.01(2)
C24 0.080(10) 0.047(8) 0.127(17) 0.008(9) -0.010(12) 0.007(8)
C25 0.081(11) 0.059(11) 0.19(3) 0.000(15) -0.007(15) 0.017(10)
C26 0.125(18) 0.096(16) 0.19(3) 0.005(19) -0.01(2) 0.062(16)
C27 0.125(18) 0.29(5) 0.13(3) 0.01(3) 0.01(2) 0.10(2)
C28 0.115(16) 0.052(10) 0.098(12) -0.015(9) 0.037(12) -0.023(10)
C29 0.079(12) 0.070(13) 0.078(15) -0.009(11) 0.015(10) -0.015(10)
C30 0.105(17) 0.10(3) 0.08(3) -0.01(3) -0.01(2) -0.039(16)
C31 0.125(18) 0.25(4) 0.21(3) 0.07(3) 0.04(2) 0.04(2)
C32 0.148(19) 0.23(3) 0.25(3) 0.02(2) 0.02(2) 0.00(2)
C33 0.107(14) 0.083(13) 0.114(11) 0.002(9) 0.047(9) 0.005(10)
C34 0.154(16) 0.160(15) 0.151(14) -0.006(11) 0.007(11) 0.011(12)
C35 0.174(15) 0.167(15) 0.165(14) 0.007(9) -0.002(9) 0.005(9)
C36 0.20(2) 0.21(3) 0.20(2) 0.00(2) -0.04(2) 0.00(2)
C29B 0.104(15) 0.094(15) 0.098(18) 0.000(12) 0.016(12) -0.004(11)
C30B 0.11(3) 0.16(5) 0.19(5) 0.04(4) 0.00(3) -0.03(3)
C31B 0.125(18) 0.25(4) 0.21(3) 0.07(3) 0.04(2) 0.04(2)
C32B 0.148(19) 0.23(3) 0.25(3) 0.02(2) 0.02(2) 0.00(2)
C33B 0.107(14) 0.083(13) 0.114(11) 0.002(9) 0.047(9) 0.005(10)
C34B 0.154(16) 0.160(15) 0.151(14) -0.006(11) 0.007(11) 0.011(12)
C35B 0.174(15) 0.167(15) 0.165(14) 0.007(9) -0.002(9) 0.005(9)
C36B 0.20(2) 0.21(3) 0.20(2) 0.00(2) -0.04(2) 0.00(2)
C37 0.071(11) 0.043(7) 0.066(10) -0.034(6) 0.005(8) -0.015(7)
C38 0.086(11) 0.065(11) 0.096(14) -0.016(10) 0.012(10) -0.014(9)
C39 0.123(19) 0.093(16) 0.118(18) -0.027(14) 0.007(14) -0.045(14)
C40 0.14(2) 0.14(3) 0.20(3) 0.03(2) -0.03(2) -0.09(2)
C41 0.25(5) 0.28(5) 0.17(3) -0.03(3) 0.03(3) -0.19(4)
C42 0.087(11) 0.051(9) 0.108(15) -0.017(10) 0.019(10) 0.005(8)
C43 0.107(15) 0.077(14) 0.123(17) 0.003(13) -0.006(12) 0.023(12)
C44 0.14(2) 0.20(4) 0.26(4) -0.12(4) -0.07(2) 0.08(2)
C45 0.27(5) 0.09(2) 0.38(6) -0.09(3) -0.21(5) 0.07(3)
C46 0.121(16) 0.12(2) 0.105(16) -0.019(14) 0.011(13) 0.023(14)
C47 0.17(2) 0.25(3) 0.23(5) 0.10(4) -0.09(3) -0.04(3)
C48 0.25(4) 0.24(3) 0.31(7) 0.09(4) -0.09(4) -0.05(3)
C49 0.23(2) 0.23(2) 0.24(2) 0.001(10) -0.002(10) -0.012(10)
C50 0.30(5) 0.22(6) 0.27(6) 0.03(5) 0.03(4) 0.02(4)
C51 0.19(3) 0.19(3) 0.16(2) 0.00(2) -0.076(19) -0.05(3)
C52 0.23(2) 0.228(19) 0.233(19) 0.017(9) -0.011(10) 0.004(10)
C53 0.26(2) 0.26(2) 0.26(2) -0.003(9) 0.000(10) -0.002(10)
C54 0.26(3) 0.26(3) 0.26(3) -0.004(18) 0.004(18) 0.005(19)
C47B 0.17(2) 0.25(3) 0.23(5) 0.10(4) -0.09(3) -0.04(3)
C48B 0.25(4) 0.24(3) 0.31(7) 0.09(4) -0.09(4) -0.05(3)
C49B 0.23(2) 0.23(2) 0.24(2) 0.001(10) -0.002(10) -0.012(10)
C50B 0.30(5) 0.22(6) 0.27(6) 0.03(5) 0.03(4) 0.02(4)
C51B 0.19(3) 0.19(3) 0.16(2) 0.00(2) -0.076(19) -0.05(3)
C52B 0.23(2) 0.228(19) 0.233(19) 0.017(9) -0.011(10) 0.004(10)
C53B 0.26(2) 0.26(2) 0.26(2) -0.003(9) 0.000(10) -0.002(10)
C54B 0.26(3) 0.26(3) 0.26(3) -0.004(18) 0.004(18) 0.005(19)
C55 0.059(10) 0.066(9) 0.067(11) 0.009(9) 0.016(9) 0.003(7)
C56 0.066(10) 0.066(8) 0.097(15) 0.021(10) 0.000(10) 0.001(7)
C57 0.071(8) 0.068(8) 0.067(11) 0.029(9) -0.008(9) -0.010(6)
C58 0.19(3) 0.063(10) 0.092(16) 0.023(11) -0.020(18) -0.027(14)
C59 0.011(5) 0.032(6) 0.041(7) -0.012(5) 0.002(5) -0.003(4)
C60 0.065(11) 0.054(9) 0.082(10) 0.007(7) 0.000(9) 0.003(8)
C61 0.16(5) 0.086(19) 0.11(2) 0.035(12) 0.03(3) -0.01(2)
C62 0.17(4) 0.13(3) 0.10(2) 0.05(3) 0.01(3) 0.04(3)
C61B 0.11(3) 0.05(2) 0.106(19) 0.028(18) 0.01(2) -0.001(18)
C62B 0.17(4) 0.13(3) 0.10(2) 0.05(3) 0.01(3) 0.04(3)
C63 0.064(10) 0.052(8) 0.055(10) 0.013(8) 0.008(8) -0.005(6)
C64 0.073(11) 0.062(9) 0.075(12) 0.006(8) 0.002(9) -0.002(7)
C65 0.085(17) 0.067(14) 0.104(14) 0.016(11) 0.016(13) 0.010(13)
C66 0.22(4) 0.09(2) 0.30(6) 0.09(3) 0.16(5) 0.08(3)
C65B 0.085(17) 0.067(14) 0.104(14) 0.016(11) 0.016(13) 0.010(13)
C66B 0.22(4) 0.09(2) 0.30(6) 0.09(3) 0.16(5) 0.08(3)
C67 0.114(15) 0.050(9) 0.050(9) -0.021(8) -0.010(9) -0.006(10)
C68 0.13(2) 0.18(3) 0.116(18) -0.072(19) -0.034(15) 0.04(2)
C69 0.19(2) 0.177(18) 0.16(2) -0.045(15) -0.077(17) 0.001(18)
C70 0.34(7) 0.19(4) 0.23(4) -0.06(4) -0.18(5) -0.01(4)
Cu1 0.0559(11) 0.0433(10) 0.0633(12) 0.0047(9) 0.0059(10) -0.0020(9)
Cu2 0.0829(15) 0.0445(11) 0.0741(15) 0.0114(10) 0.0219(13) 0.0142(10)
Cu3 0.0487(11) 0.0343(9) 0.1020(17) -0.0066(10) 0.0126(11) -0.0043(8)
Cu4 0.0886(17) 0.0850(17) 0.0572(13) -0.0128(12) 0.0190(12) -0.0281(14)
Cu5 0.0794(16) 0.0656(14) 0.0734(15) -0.0123(12) 0.0059(13) 0.0175(12)
Cu6 0.0728(15) 0.0534(12) 0.0921(17) -0.0044(12) 0.0151(13) 0.0036(11)
Cu7 0.0619(14) 0.0799(16) 0.103(2) -0.0380(15) 0.0195(13) -0.0219(12)
Cu8 0.0601(13) 0.0700(14) 0.0764(15) -0.0291(12) -0.0081(11) 0.0173(11)
Cu9 0.0772(15) 0.0512(11) 0.0595(12) -0.0017(10) 0.0039(11) -0.0041(10)
Cu10 0.0968(19) 0.0688(15) 0.0955(19) -0.0109(14) -0.0029(15) 0.0067(14)
Cu11 0.0825(16) 0.0748(15) 0.0782(16) -0.0012(13) 0.0072(13) 0.0179(13)
Cu12 0.111(2) 0.0625(15) 0.125(2) 0.0091(15) 0.0503(19) 0.0103(15)
N1 0.063(8) 0.035(6) 0.073(8) 0.005(5) 0.008(7) -0.006(5)
N2 0.044(7) 0.040(6) 0.075(7) 0.012(5) 0.004(6) 0.010(5)
N3 0.055(8) 0.042(6) 0.109(9) -0.002(7) -0.023(7) -0.007(6)
N4 0.12(2) 0.057(19) 0.103(11) -0.011(11) 0.047(11) -0.020(18)
N4B 0.12(2) 0.057(19) 0.103(11) -0.011(11) 0.047(11) -0.020(18)
N5 0.076(8) 0.041(6) 0.098(12) -0.020(7) 0.004(8) -0.002(6)
N6 0.148(15) 0.174(18) 0.164(17) 0.002(13) -0.016(12) 0.015(12)
N6B 0.158(17) 0.166(18) 0.153(16) -0.013(12) -0.016(12) -0.006(12)
O1 0.093(9) 0.062(7) 0.107(11) 0.018(7) -0.007(9) 0.002(6)
O2 0.073(7) 0.108(11) 0.110(11) 0.046(10) -0.016(8) -0.015(7)
O3 0.12(3) 0.12(3) 0.087(12) 0.030(14) -0.002(11) 0.02(2)
O4 0.22(5) 0.089(19) 0.14(3) 0.042(17) 0.04(3) -0.04(3)
O3B 0.12(3) 0.12(3) 0.087(12) 0.030(14) -0.002(11) 0.02(2)
O4B 0.16(3) 0.075(18) 0.09(2) 0.025(15) -0.011(18) 0.034(18)
O7 0.33(5) 0.25(3) 0.22(3) 0.00(2) -0.16(3) 0.05(3)
O8 0.29(4) 0.186(18) 0.17(2) -0.079(18) -0.11(2) -0.02(2)
O9 0.096(14) 0.085(11) 0.084(13) 0.012(10) 0.020(11) 0.009(10)
O10 0.110(14) 0.09(2) 0.12(2) 0.004(15) -0.008(14) 0.027(14)
O9B 0.108(13) 0.072(12) 0.101(13) 0.007(10) 0.009(11) 0.015(10)
O10B 0.110(14) 0.09(2) 0.12(2) 0.004(15) -0.008(14) 0.027(14)
S1 0.065(3) 0.0315(17) 0.068(3) 0.0016(17) 0.003(2) -0.0033(17)
S2 0.077(3) 0.044(2) 0.065(3) 0.0066(19) 0.017(2) 0.000(2)
S3 0.064(3) 0.0380(19) 0.060(2) -0.0018(17) 0.010(2) -0.0055(18)
S4 0.043(2) 0.051(2) 0.065(3) 0.0010(19) 0.0085(19) -0.0009(17)
S5 0.055(2) 0.040(2) 0.082(3) -0.003(2) -0.016(2) -0.0052(18)
S6 0.050(2) 0.047(2) 0.101(4) -0.004(2) 0.010(2) 0.0013(18)
S7 0.134(5) 0.073(3) 0.076(4) -0.006(3) 0.046(4) 0.010(3)
S8 0.116(4) 0.055(3) 0.098(4) -0.009(3) 0.051(4) 0.013(3)
S9 0.061(3) 0.054(2) 0.086(3) -0.017(2) -0.004(2) -0.008(2)
S10 0.072(3) 0.045(2) 0.085(3) -0.017(2) 0.022(3) 0.000(2)
S11 0.057(3) 0.077(3) 0.104(4) -0.011(3) -0.017(3) -0.003(2)
S12 0.116(5) 0.085(4) 0.062(3) 0.005(3) -0.008(3) 0.013(3)
S13 0.0430(19) 0.0377(18) 0.048(2) -0.0004(15) 0.0006(16) -0.0021(14)

loop_
_atom_type_symbol
_atom_type_description
_atom_type_scat_dispersion_real
_atom_type_scat_dispersion_imag
_atom_type_scat_source
C C 0.0033 0.0016 'International Tables Vol C Tables 4.2.6.8 and 6.1.1.4'
H H 0.0000 0.0000 'International Tables Vol C Tables 4.2.6.8 and 6.1.1.4'
N N 0.0061 0.0033 'International Tables Vol C Tables 4.2.6.8 and 6.1.1.4'
S S 0.1246 0.1234 'International Tables Vol C Tables 4.2.6.8 and 6.1.1.4'
Cu Cu 0.3201 1.2651 'International Tables Vol C Tables 4.2.6.8 and 6.1.1.4'
O O 0.0106 0.0060 'International Tables Vol C Tables 4.2.6.8 and 6.1.1.4'

loop_
_geom_angle_atom_site_label_1
_geom_angle_atom_site_label_2
_geom_angle_atom_site_label_3
_geom_angle
N1 C1 S2 118.3(13)
N1 C1 S1 117.9(14)
S2 C1 S1 123.7(9)
N1 C2 C3 112.5(13)
C2 C3 C4 109.2(14)
C5 C4 C3 111.4(19)
C7 C6 N1 113.6(17)
C6 C7 C8 114(2)
C9 C8 C7 117(3)
N2 C10 S4 118.6(13)
N2 C10 S3 118.3(13)
S4 C10 S3 123.0(10)
N2 C11 C12 114.5(15)
C13 C12 C11 109.0(17)
C12 C13 C14 109(2)
N2 C15 C16 114.0(12)
C15 C16 C17 113.2(15)
C16 C17 C18 110.9(18)
N3 C19 S6 119.0(12)
N3 C19 S5 117.1(14)
S6 C19 S5 123.8(11)
N3 C20 C21 111.2(14)
C22 C21 C20 110.4(17)
C21 C22 C23 112(2)
N3 C24 C25 108.0(14)
C24 C25 C26 110.6(17)
C25 C26 C27 106(2)
N4 C28 S7 120(2)
N4B C28 S7 117(2)
N4 C28 S8 113(2)
N4B C28 S8 116(2)
S7 C28 S8 126.1(13)
N4 C29 C30 109(5)
C29 C30 C31 123(5)
C30 C31 C32 115(6)
N4 C33 C34 135(5)
C33 C34 C35 105.1(12)
C36 C35 C34 105.6(13)
N4B C29B C30B 124(5)
C29B C30B C31B 104.9(13)
C32B C31B C30B 131(4)
N4B C33B C34B 108.8(13)
C33B C34B C35B 135(6)
C36B C35B C34B 108(6)
N5 C37 S9 117.6(13)
N5 C37 S10 117.6(14)
S9 C37 S10 124.7(11)
N5 C38 C39 112.9(16)
C38 C39 C40 110.6(17)
C39 C40 C41 107(2)
N5 C42 C43 112.0(17)
C44 C43 C42 109(2)
C43 C44 C45 113(3)
N6B C46 S11 108(3)
N6 C46 S11 125(3)
N6B C46 S12 124(3)
N6 C46 S12 109(3)
S11 C46 S12 125.4(19)
N6 C47 C48 113(7)
C47 C48 C49 126(9)
C50 C49 C48 107(8)
N6 C51 C52 108.7(13)
C51 C52 C53 111(5)
C52 C53 C54 105.4(13)
N6B C47B C48B 114(6)
C49B C48B C47B 106.1(13)
C48B C49B C50B 105.6(13)
N6B C51B C52B 111(7)
C51B C52B C53B 109(7)
C52B C53B C54B 105.4(13)
C56 C55 Cu6 154.9(16)
C56 C55 Cu5 122.2(15)
Cu6 C55 Cu5 80.7(7)
C56 C55 Cu2 117.0(16)
Cu6 C55 Cu2 77.3(6)
Cu5 C55 Cu2 73.4(6)
C55 C56 C57 171(2)
O2 C57 O1 123.0(18)
O2 C57 C56 124(2)
O1 C57 C56 112.7(17)
C60 C59 Cu8 132.8(12)
C60 C59 Cu7 141.3(12)
Cu8 C59 Cu7 78.0(4)
C60 C59 Cu3 126.7(12)
Cu8 C59 Cu3 77.9(4)
Cu7 C59 Cu3 75.6(4)
C59 C60 C61B 176(3)
C59 C60 C61 172(2)
O4 C61 O3 123(6)
O4 C61 C60 119(3)
O3 C61 C60 100(3)
O4B C61B O3B 115(4)
O4B C61B C60 124(3)
O3B C61B C60 121(3)
C64 C63 Cu9 142.2(15)
C64 C63 Cu1 132.7(16)
Cu9 C63 Cu1 78.0(5)
C64 C63 Cu4 119.9(14)
Cu9 C63 Cu4 76.5(5)
Cu1 C63 Cu4 86.5(6)
C63 C64 C65B 172(2)
C63 C64 C65 157(2)
O10 C65 O9 110(3)
O10 C65 C64 135(3)
O9 C65 C64 107(2)
O10B C65B O9B 109(2)
O10B C65B C64 121(3)
O9B C65B C64 122(3)
C68 C67 Cu12 168(2)
C68 C67 Cu10 116(2)
Cu12 C67 Cu10 75.2(5)
C68 C67 Cu11 114(2)
Cu12 C67 Cu11 72.5(5)
Cu10 C67 Cu11 75.1(5)
C67 C68 C69 176(4)
O7 C69 O8 119(3)
O7 C69 C68 129(4)
O8 C69 C68 108(3)
C63 Cu1 S3 125.4(5)
C63 Cu1 S1 113.9(5)
S3 Cu1 S1 113.41(18)
C63 Cu1 Cu9 50.9(4)
S3 Cu1 Cu9 96.67(13)
S1 Cu1 Cu9 146.91(16)
C63 Cu1 Cu4 47.1(4)
S3 Cu1 Cu4 151.12(14)
S1 Cu1 Cu4 91.57(14)
Cu9 Cu1 Cu4 56.09(8)
C63 Cu1 Cu3 138.4(5)
S3 Cu1 Cu3 52.66(12)
S1 Cu1 Cu3 99.55(13)
Cu9 Cu1 Cu3 87.57(9)
Cu4 Cu1 Cu3 111.20(10)
C63 Cu1 Cu2 129.0(5)
S3 Cu1 Cu2 101.58(14)
S1 Cu1 Cu2 51.39(12)
Cu9 Cu1 Cu2 111.04(10)
Cu4 Cu1 Cu2 82.34(9)
Cu3 Cu1 Cu2 57.09(7)
C55 Cu2 S5 113.7(5)
C55 Cu2 S1 113.7(5)
S5 Cu2 S1 107.31(19)
C55 Cu2 Cu5 50.9(5)
S5 Cu2 Cu5 155.12(16)
S1 Cu2 Cu5 97.41(15)
C55 Cu2 S13 101.1(5)
S5 Cu2 S13 110.12(15)
S1 Cu2 S13 110.77(17)
Cu5 Cu2 S13 61.82(12)
C55 Cu2 Cu6 48.0(5)
S5 Cu2 Cu6 94.03(15)
S1 Cu2 Cu6 157.26(16)
Cu5 Cu2 Cu6 61.09(9)
S13 Cu2 Cu6 67.30(12)
C55 Cu2 Cu3 143.4(5)
S5 Cu2 Cu3 54.75(13)
S1 Cu2 Cu3 102.71(14)
Cu5 Cu2 Cu3 122.87(13)
S13 Cu2 Cu3 61.05(11)
Cu6 Cu2 Cu3 95.90(9)
C55 Cu2 Cu1 144.7(5)
S5 Cu2 Cu1 101.61(15)
S1 Cu2 Cu1 51.83(12)
Cu5 Cu2 Cu1 95.77(10)
S13 Cu2 Cu1 64.89(11)
Cu6 Cu2 Cu1 132.19(12)
Cu3 Cu2 Cu1 60.33(7)
C59 Cu3 S3 115.0(3)
C59 Cu3 S5 116.2(3)
S3 Cu3 S5 110.09(18)
C59 Cu3 Cu7 51.5(3)
S3 Cu3 Cu7 155.51(15)
S5 Cu3 Cu7 94.34(14)
C59 Cu3 Cu8 50.0(3)
S3 Cu3 Cu8 95.44(13)
S5 Cu3 Cu8 154.42(15)
Cu7 Cu3 Cu8 60.09(8)
C59 Cu3 S13 98.1(3)
S3 Cu3 S13 111.18(16)
S5 Cu3 S13 105.22(16)
Cu7 Cu3 S13 58.41(12)
Cu8 Cu3 S13 62.13(11)
C59 Cu3 Cu2 138.6(3)
S3 Cu3 Cu2 105.50(13)
S5 Cu3 Cu2 52.80(13)
Cu7 Cu3 Cu2 87.65(10)
Cu8 Cu3 Cu2 119.72(12)
S13 Cu3 Cu2 57.58(11)
C59 Cu3 Cu1 141.4(3)
S3 Cu3 Cu1 51.64(12)
S5 Cu3 Cu1 101.93(12)
Cu7 Cu3 Cu1 122.98(13)
Cu8 Cu3 Cu1 92.51(9)
S13 Cu3 Cu1 64.60(10)
Cu2 Cu3 Cu1 62.58(7)
C63 Cu4 S12 117.5(5)
C63 Cu4 S2 112.4(5)
S12 Cu4 S2 109.0(2)
C63 Cu4 Cu9 51.3(4)
S12 Cu4 Cu9 99.30(19)
S2 Cu4 Cu9 151.67(17)
C63 Cu4 S13 101.1(4)
S12 Cu4 S13 109.5(2)
S2 Cu4 S13 106.42(17)
Cu9 Cu4 S13 62.06(11)
C63 Cu4 Cu10 145.2(4)
S12 Cu4 Cu10 54.86(17)
S2 Cu4 Cu10 101.36(15)
Cu9 Cu4 Cu10 94.45(11)
S13 Cu4 Cu10 59.70(12)
C63 Cu4 Cu5 138.0(5)
S12 Cu4 Cu5 104.27(19)
S2 Cu4 Cu5 52.66(13)
Cu9 Cu4 Cu5 120.26(14)
S13 Cu4 Cu5 58.42(11)
Cu10 Cu4 Cu5 59.91(10)
C63 Cu4 Cu1 46.4(5)
S12 Cu4 Cu1 156.0(2)
S2 Cu4 Cu1 94.71(15)
Cu9 Cu4 Cu1 57.05(8)
S13 Cu4 Cu1 65.11(11)
Cu10 Cu4 Cu1 124.79(13)
Cu5 Cu4 Cu1 92.62(11)
C55 Cu5 S2 115.3(6)
C55 Cu5 S7 114.0(5)
S2 Cu5 S7 107.6(2)
C55 Cu5 Cu2 55.6(5)
S2 Cu5 Cu2 95.31(15)
S7 Cu5 Cu2 156.92(19)
C55 Cu5 Cu6 48.5(5)
S2 Cu5 Cu6 155.59(18)
S7 Cu5 Cu6 96.56(19)
Cu2 Cu5 Cu6 60.80(9)
C55 Cu5 S13 103.3(5)
S2 Cu5 S13 107.42(16)
S7 Cu5 S13 108.7(2)
Cu2 Cu5 S13 60.11(12)
Cu6 Cu5 S13 66.56(11)
C55 Cu5 Cu10 143.7(5)
S2 Cu5 Cu10 100.69(17)
S7 Cu5 Cu10 54.4(2)
Cu2 Cu5 Cu10 119.48(13)
Cu6 Cu5 Cu10 96.07(11)
S13 Cu5 Cu10 59.39(12)
C55 Cu5 Cu4 143.5(5)
S2 Cu5 Cu4 53.24(14)
S7 Cu5 Cu4 102.2(2)
Cu2 Cu5 Cu4 89.09(10)
Cu6 Cu5 Cu4 125.45(13)
S13 Cu5 Cu4 58.93(11)
Cu10 Cu5 Cu4 58.55(9)
C55 Cu6 S6 125.2(6)
C55 Cu6 S8 119.5(6)
S6 Cu6 S8 108.0(2)
C55 Cu6 Cu2 54.8(5)
S6 Cu6 Cu2 96.29(16)
S8 Cu6 Cu2 148.4(2)
C55 Cu6 Cu5 50.8(6)
S6 Cu6 Cu5 152.36(17)
S8 Cu6 Cu5 93.33(19)
Cu2 Cu6 Cu5 58.11(9)
C55 Cu6 Cu7 138.8(5)
S6 Cu6 Cu7 51.65(13)
S8 Cu6 Cu7 95.28(17)
Cu2 Cu6 Cu7 84.01(10)
Cu5 Cu6 Cu7 110.41(12)
C59 Cu7 S6 114.8(3)
C59 Cu7 S10 113.7(3)
S6 Cu7 S10 107.28(19)
C59 Cu7 S13 102.4(3)
S6 Cu7 S13 109.93(17)
S10 Cu7 S13 108.5(2)
C59 Cu7 Cu3 52.9(3)
S6 Cu7 Cu3 96.42(15)
S10 Cu7 Cu3 156.29(17)
S13 Cu7 Cu3 62.33(12)
C59 Cu7 Cu8 50.6(3)
S6 Cu7 Cu8 157.15(17)
S10 Cu7 Cu8 95.40(15)
S13 Cu7 Cu8 63.77(12)
Cu3 Cu7 Cu8 60.89(8)
C59 Cu7 Cu12 139.7(3)
S6 Cu7 Cu12 105.40(18)
S10 Cu7 Cu12 51.98(15)
S13 Cu7 Cu12 60.30(12)
Cu3 Cu7 Cu12 122.53(14)
Cu8 Cu7 Cu12 90.60(12)
C59 Cu7 Cu6 142.7(3)
S6 Cu7 Cu6 50.56(14)
S10 Cu7 Cu6 103.58(16)
S13 Cu7 Cu6 63.53(12)
Cu3 Cu7 Cu6 91.80(10)
Cu8 Cu7 Cu6 127.20(14)
Cu12 Cu7 Cu6 65.93(11)
C59 Cu8 S4 118.9(3)
C59 Cu8 S9 113.8(3)
S4 Cu8 S9 112.08(19)
C59 Cu8 Cu7 51.4(3)
S4 Cu8 Cu7 152.33(15)
S9 Cu8 Cu7 94.45(15)
C59 Cu8 Cu3 52.2(3)
S4 Cu8 Cu3 94.08(13)
S9 Cu8 Cu3 153.44(16)
Cu7 Cu8 Cu3 59.01(8)
C59 Cu8 Cu11 137.4(3)
S4 Cu8 Cu11 102.14(15)
S9 Cu8 Cu11 53.67(15)
Cu7 Cu8 Cu11 86.98(11)
Cu3 Cu8 Cu11 118.07(13)
C59 Cu8 S13 97.5(3)
S4 Cu8 S13 105.36(16)
S9 Cu8 S13 106.92(18)
Cu7 Cu8 S13 57.19(11)
Cu3 Cu8 S13 59.46(11)
Cu11 Cu8 S13 58.62(11)
C59 Cu8 Cu9 136.8(3)
S4 Cu8 Cu9 51.62(12)
S9 Cu8 Cu9 107.33(16)
Cu7 Cu8 Cu9 114.24(13)
Cu3 Cu8 Cu9 84.94(9)
Cu11 Cu8 Cu9 62.62(9)
S13 Cu8 Cu9 57.18(11)
C63 Cu9 S4 121.0(5)
C63 Cu9 S11 116.5(5)
S4 Cu9 S11 103.6(2)
C63 Cu9 Cu4 52.3(4)
S4 Cu9 Cu4 162.12(16)
S11 Cu9 Cu4 93.62(18)
C63 Cu9 Cu1 51.0(5)
S4 Cu9 Cu1 95.91(14)
S11 Cu9 Cu1 160.44(19)
Cu4 Cu9 Cu1 66.86(9)
C63 Cu9 S13 101.4(5)
S4 Cu9 S13 108.85(15)
S11 Cu9 S13 104.17(18)
Cu4 Cu9 S13 61.45(11)
Cu1 Cu9 S13 68.36(11)
C63 Cu9 Cu8 145.5(5)
S4 Cu9 Cu8 52.09(12)
S11 Cu9 Cu8 97.10(16)
Cu4 Cu9 Cu8 121.78(12)
Cu1 Cu9 Cu8 94.53(10)
S13 Cu9 Cu8 60.42(11)
C63 Cu9 Cu11 140.9(5)
S4 Cu9 Cu11 97.73(14)
S11 Cu9 Cu11 51.37(15)
Cu4 Cu9 Cu11 89.34(10)
Cu1 Cu9 Cu11 125.91(11)
S13 Cu9 Cu11 57.67(11)
Cu8 Cu9 Cu11 56.85(8)
C67 Cu10 S12 114.0(6)
C67 Cu10 S7 113.5(6)
S12 Cu10 S7 110.6(3)
C67 Cu10 Cu12 49.6(5)
S12 Cu10 Cu12 153.0(2)
S7 Cu10 Cu12 96.3(2)
C67 Cu10 S13 101.6(5)
S12 Cu10 S13 108.96(19)
S7 Cu10 S13 107.5(2)
Cu12 Cu10 S13 62.44(13)
C67 Cu10 Cu4 142.1(6)
S12 Cu10 Cu4 54.13(16)
S7 Cu10 Cu4 103.92(18)
Cu12 Cu10 Cu4 122.14(15)
S13 Cu10 Cu4 59.84(12)
C67 Cu10 Cu11 53.3(5)
S12 Cu10 Cu11 96.0(2)
S7 Cu10 Cu11 153.4(2)
Cu12 Cu10 Cu11 57.23(10)
S13 Cu10 Cu11 60.04(12)
Cu4 Cu10 Cu11 89.98(12)
C67 Cu10 Cu5 140.6(5)
S12 Cu10 Cu5 105.04(19)
S7 Cu10 Cu5 53.39(18)
Cu12 Cu10 Cu5 92.23(13)
S13 Cu10 Cu5 59.01(11)
Cu4 Cu10 Cu5 61.54(9)
Cu11 Cu10 Cu5 119.01(14)
C67 Cu11 S9 116.5(5)
C67 Cu11 S11 114.2(5)
S9 Cu11 S11 111.2(2)
C67 Cu11 Cu12 49.9(5)
S9 Cu11 Cu12 97.47(16)
S11 Cu11 Cu12 151.2(2)
C67 Cu11 S13 99.3(5)
S9 Cu11 S13 110.27(17)
S11 Cu11 S13 103.68(18)
Cu12 Cu11 S13 62.65(13)
C67 Cu11 Cu10 51.6(4)
S9 Cu11 Cu10 156.32(18)
S11 Cu11 Cu10 92.27(18)
Cu12 Cu11 Cu10 58.96(10)
S13 Cu11 Cu10 59.03(12)
C67 Cu11 Cu8 144.5(5)
S9 Cu11 Cu8 54.27(14)
S11 Cu11 Cu8 99.97(19)
Cu12 Cu11 Cu8 95.11(13)
S13 Cu11 Cu8 61.72(11)
Cu10 Cu11 Cu8 120.73(13)
C67 Cu11 Cu9 136.9(5)
S9 Cu11 Cu9 106.02(16)
S11 Cu11 Cu9 51.14(15)
Cu12 Cu11 Cu9 119.88(13)
S13 Cu11 Cu9 57.38(11)
Cu10 Cu11 Cu9 86.22(10)
Cu8 Cu11 Cu9 60.52(8)
C67 Cu12 S10 120.0(6)
C67 Cu12 S8 116.6(6)
S10 Cu12 S8 104.9(2)
C67 Cu12 Cu11 57.6(6)
S10 Cu12 Cu11 95.17(16)
S8 Cu12 Cu11 158.02(18)
C67 Cu12 Cu10 55.2(5)
S10 Cu12 Cu10 158.14(18)
S8 Cu12 Cu10 95.08(18)
Cu11 Cu12 Cu10 63.82(11)
C67 Cu12 S13 104.1(5)
S10 Cu12 S13 105.69(18)
S8 Cu12 S13 103.85(19)
Cu11 Cu12 S13 61.32(11)
Cu10 Cu12 S13 60.06(12)
C67 Cu12 Cu7 144.6(6)
S10 Cu12 Cu7 53.30(15)
S8 Cu12 Cu7 97.6(2)
Cu11 Cu12 Cu7 87.23(12)
Cu10 Cu12 Cu7 116.05(14)
S13 Cu12 Cu7 56.02(12)
C1 N1 C2 120.9(15)
C1 N1 C6 123.5(15)
C2 N1 C6 115.5(13)
C10 N2 C11 122.5(15)
C10 N2 C15 121.4(15)
C11 N2 C15 116.1(15)
C19 N3 C24 121.1(17)
C19 N3 C20 121.7(14)
C24 N3 C20 117.2(16)
C28 N4 C33 119(4)
C28 N4 C29 134(4)
C33 N4 C29 107(4)
C28 N4B C29B 116(4)
C28 N4B C33B 124(4)
C29B N4B C33B 120(5)
C37 N5 C38 122.0(16)
C37 N5 C42 120.2(16)
C38 N5 C42 117.7(16)
C46 N6 C47 118(5)
C46 N6 C51 121(6)
C47 N6 C51 116(7)
C46 N6B C51B 118(5)
C46 N6B C47B 129(6)
C51B N6B C47B 113(7)
C57 O1 C58 118.6(18)
C61 O3 C62 105(5)
C61B O3B C62B 123(6)
C69 O8 C70 114(3)
C65 O9 C66 116.0(16)
C65B O9B C66B 111.5(14)
C1 S1 Cu2 109.3(6)
C1 S1 Cu1 99.7(6)
Cu2 S1 Cu1 76.78(14)
C1 S2 Cu5 112.4(6)
C1 S2 Cu4 100.0(5)
Cu5 S2 Cu4 74.10(16)
C10 S3 Cu1 111.2(6)
C10 S3 Cu3 97.3(5)
Cu1 S3 Cu3 75.71(15)
C10 S4 Cu9 111.8(6)
C10 S4 Cu8 96.5(5)
Cu9 S4 Cu8 76.29(15)
C19 S5 Cu2 113.4(7)
C19 S5 Cu3 95.4(5)
Cu2 S5 Cu3 72.45(15)
C19 S6 Cu6 110.3(6)
C19 S6 Cu7 95.5(5)
Cu6 S6 Cu7 77.79(18)
C28 S7 Cu5 106.7(9)
C28 S7 Cu10 105.9(8)
Cu5 S7 Cu10 72.25(19)
C28 S8 Cu12 104.3(8)
C28 S8 Cu6 103.9(7)
Cu12 S8 Cu6 83.4(2)
C37 S9 Cu11 110.1(6)
C37 S9 Cu8 96.6(5)
Cu11 S9 Cu8 72.06(16)
C37 S10 Cu12 112.0(7)
C37 S10 Cu7 95.5(5)
Cu12 S10 Cu7 74.72(17)
C46 S11 Cu9 108.9(11)
C46 S11 Cu11 106.5(10)
Cu9 S11 Cu11 77.49(18)
C46 S12 Cu4 104.9(10)
C46 S12 Cu10 104.0(10)
Cu4 S12 Cu10 71.0(2)
Cu7 S13 Cu2 90.38(14)
Cu7 S13 Cu5 119.48(16)
Cu2 S13 Cu5 58.07(11)
Cu7 S13 Cu10 121.14(16)
Cu2 S13 Cu10 119.65(16)
Cu5 S13 Cu10 61.59(12)
Cu7 S13 Cu4 177.65(19)
Cu2 S13 Cu4 90.11(13)
Cu5 S13 Cu4 62.65(11)
Cu10 S13 Cu4 60.46(11)
Cu7 S13 Cu9 121.30(15)
Cu2 S13 Cu9 115.59(15)
Cu5 S13 Cu9 118.90(15)
Cu10 S13 Cu9 91.51(14)
Cu4 S13 Cu9 56.48(10)
Cu7 S13 Cu11 88.68(13)
Cu2 S13 Cu11 179.05(18)
Cu5 S13 Cu11 122.48(17)
Cu10 S13 Cu11 60.93(12)
Cu4 S13 Cu11 90.84(14)
Cu9 S13 Cu11 64.96(11)
Cu7 S13 Cu3 59.26(11)
Cu2 S13 Cu3 61.37(11)
Cu5 S13 Cu3 119.43(15)
Cu10 S13 Cu3 178.71(18)
Cu4 S13 Cu3 119.10(15)
Cu9 S13 Cu3 87.29(13)
Cu11 S13 Cu3 118.07(15)
Cu7 S13 Cu12 63.68(12)
Cu2 S13 Cu12 123.49(17)
Cu5 S13 Cu12 90.86(14)
Cu10 S13 Cu12 57.50(12)
Cu4 S13 Cu12 117.82(17)
Cu9 S13 Cu12 120.83(16)
Cu11 S13 Cu12 56.03(11)
Cu3 S13 Cu12 122.84(16)
Cu7 S13 Cu8 59.04(10)
Cu2 S13 Cu8 119.78(16)
Cu5 S13 Cu8 177.71(18)
Cu10 S13 Cu8 120.57(16)
Cu4 S13 Cu8 118.80(15)
Cu9 S13 Cu8 62.40(10)
Cu11 S13 Cu8 59.66(10)
Cu3 S13 Cu8 58.41(10)
Cu12 S13 Cu8 89.91(13)

loop_
_geom_bond_atom_site_label_1
_geom_bond_atom_site_label_2
_geom_bond_distance
C1 N1 1.34(2)
C1 S2 1.700(19)
C1 S1 1.760(18)
C2 N1 1.46(2)
C2 C3 1.528(13)
C3 C4 1.532(13)
C4 C5 1.530(14)
C6 C7 1.47(3)
C6 N1 1.50(2)
C7 C8 1.51(3)
C8 C9 1.44(3)
C10 N2 1.35(2)
C10 S4 1.736(19)
C10 S3 1.737(17)
C11 N2 1.42(2)
C11 C12 1.55(3)
C12 C13 1.52(3)
C13 C14 1.530(14)
C15 N2 1.46(2)
C15 C16 1.534(12)
C16 C17 1.541(13)
C17 C18 1.543(14)
C19 N3 1.35(2)
C19 S6 1.725(19)
C19 S5 1.733(16)
C20 N3 1.48(2)
C20 C21 1.548(13)
C21 C22 1.539(13)
C22 C23 1.547(14)
C24 N3 1.48(2)
C24 C25 1.538(13)
C25 C26 1.539(13)
C26 C27 1.544(14)
C28 N4 1.34(5)
C28 N4B 1.38(6)
C28 S7 1.65(2)
C28 S8 1.76(2)
C29 N4 1.471(10)
C29 C30 1.537(14)
C30 C31 1.538(14)
C31 C32 1.540(14)
C33 N4 1.470(10)
C33 C34 1.538(14)
C34 C35 1.543(14)
C35 C36 1.535(14)
C29B N4B 1.471(10)
C29B C30B 1.540(14)
C30B C31B 1.542(14)
C31B C32B 1.542(14)
C33B N4B 1.471(10)
C33B C34B 1.539(14)
C34B C35B 1.544(14)
C35B C36B 1.543(14)
C37 N5 1.38(2)
C37 S9 1.713(19)
C37 S10 1.719(18)
C38 N5 1.44(2)
C38 C39 1.524(13)
C39 C40 1.543(13)
C40 C41 1.545(14)
C42 N5 1.49(3)
C42 C43 1.53(3)
C43 C44 1.44(4)
C44 C45 1.519(14)
C46 N6B 1.44(7)
C46 N6 1.44(7)
C46 S11 1.70(3)
C46 S12 1.71(3)
C47 N6 1.474(12)
C47 C48 1.541(14)
C48 C49 1.542(14)
C49 C50 1.541(14)
C51 N6 1.474(12)
C51 C52 1.539(14)
C52 C53 1.540(14)
C53 C54 1.544(14)
C47B N6B 1.476(12)
C47B C48B 1.539(14)
C48B C49B 1.539(14)
C49B C50B 1.545(14)
C51B N6B 1.475(12)
C51B C52B 1.539(14)
C52B C53B 1.539(14)
C53B C54B 1.543(14)
C55 C56 1.22(3)
C55 Cu6 1.990(19)
C55 Cu5 2.060(19)
C55 Cu2 2.189(17)
C56 C57 1.41(3)
C57 O2 1.23(2)
C57 O1 1.38(2)
C58 O1 1.50(3)
C59 C60 1.181(12)
C59 Cu8 2.087(11)
C59 Cu7 2.110(12)
C59 Cu3 2.151(11)
C60 C61B 1.483(18)
C60 C61 1.489(13)
C61 O4 1.205(14)
C61 O3 1.425(14)
C62 O3 1.431(14)
C61B O4B 1.210(14)
C61B O3B 1.422(14)
C62B O3B 1.429(14)
C63 C64 1.197(12)
C63 Cu9 2.023(15)
C63 Cu1 2.026(16)
C63 Cu4 2.050(16)
C64 C65B 1.438(17)
C64 C65 1.465(13)
C65 O10 1.207(14)
C65 O9 1.426(14)
C66 O9 1.446(14)
C65B O10B 1.201(14)
C65B O9B 1.421(14)
C66B O9B 1.452(14)
C67 C68 1.207(13)
C67 Cu12 2.032(18)
C67 Cu10 2.191(16)
C67 Cu11 2.244(19)
C68 C69 1.509(14)
C69 O7 1.32(5)
C69 O8 1.35(5)
C70 O8 1.432(14)
Cu1 S3 2.262(5)
Cu1 S1 2.306(4)
Cu1 Cu9 2.548(3)
Cu1 Cu4 2.792(3)
Cu1 Cu3 2.796(3)
Cu1 Cu2 2.856(3)
Cu2 S5 2.256(5)
Cu2 S1 2.292(4)
Cu2 Cu5 2.543(3)
Cu2 S13 2.598(5)
Cu2 Cu6 2.615(3)
Cu2 Cu3 2.701(3)
Cu3 S3 2.293(5)
Cu3 S5 2.313(5)
Cu3 Cu7 2.613(3)
Cu3 Cu8 2.663(3)
Cu3 S13 2.693(5)
Cu4 S12 2.290(6)
Cu4 S2 2.294(5)
Cu4 Cu9 2.520(3)
Cu4 S13 2.656(5)
Cu4 Cu10 2.672(4)
Cu4 Cu5 2.754(4)
Cu5 S2 2.276(5)
Cu5 S7 2.284(6)
Cu5 Cu6 2.622(3)
Cu5 S13 2.641(4)
Cu5 Cu10 2.710(4)
Cu6 S6 2.274(6)
Cu6 S8 2.326(6)
Cu6 Cu7 2.877(4)
Cu7 S6 2.309(5)
Cu7 S10 2.326(5)
Cu7 S13 2.590(5)
Cu7 Cu8 2.642(3)
Cu7 Cu12 2.799(5)
Cu8 S4 2.287(4)
Cu8 S9 2.311(5)
Cu8 Cu11 2.709(4)
Cu8 S13 2.764(5)
Cu8 Cu9 2.817(3)
Cu9 S4 2.273(5)
Cu9 S11 2.291(6)
Cu9 S13 2.671(4)
Cu9 Cu11 2.873(3)
Cu10 S12 2.311(7)
Cu10 S7 2.313(7)
Cu10 Cu12 2.581(4)
Cu10 S13 2.652(5)
Cu10 Cu11 2.703(4)
Cu11 S9 2.294(6)
Cu11 S11 2.299(6)
Cu11 Cu12 2.533(4)
Cu11 S13 2.679(5)
Cu12 S10 2.286(6)
Cu12 S8 2.317(7)
Cu12 S13 2.713(5)
